data_7207527
loop_
_publ_author_name
'Gurskiy, Stanislav I.'
'Tafeenko, Viktor A.'

_publ_section_title
;
 The luminescent properties of structures built from
 3-cyano-4-dicyanomethylene-5-oxo-4,5-dihydro-1H-pyrrole-2-olate and
 copper(I,II) cations
;
_journal_issue 8
_journal_name_full CrystEngComm
_journal_page_first 2721
_journal_paper_doi 10.1039/c2ce06238k
_journal_volume 14
_journal_year 2012
_chemical_formula_moiety 'C16 H6 Cu N8 O6, 2(H2 O)'
_chemical_formula_sum 'C16 H10 Cu N8 O8'
_chemical_formula_weight 505.86
_chemical_melting_point 488
_chemical_name_systematic
;
Poly[[diaquabis(\m~2~-3-cyano-4-dicyanomethylene-5-oxo-
4,5-dihydro-1H-pyrrol-2-olato-\k^2^N^3^:N^3'^)copper(II)] dihydrate]
;
_space_group_IT_number 15
_symmetry_cell_setting monoclinic
_symmetry_space_group_name_Hall '-C 2yc'
_symmetry_space_group_name_H-M 'C 1 2/c 1'
_atom_sites_solution_hydrogens geom
_atom_sites_solution_primary direct
_atom_sites_solution_secondary difmap
_audit_creation_method SHELXL-97
_cell_angle_alpha 90.00
_cell_angle_beta 125.406(12)
_cell_angle_gamma 90.00
_cell_formula_units_Z 4
_cell_length_a 18.9657(19)
_cell_length_b 10.8842(11)
_cell_length_c 11.7477(12)
_cell_measurement_reflns_used 25
_cell_measurement_temperature 291(2)
_cell_measurement_theta_max 40
_cell_measurement_theta_min 32
_cell_volume 1976.6(5)
_computing_cell_refinement 'CAD-4 Software (Enraf-Nonius, 1989'
_computing_data_collection 'CAD-4 Software (Enraf-Nonius, 1989'
_computing_data_reduction 'XCAD-4 (Harms & Wocadlo, 1995)'
_computing_molecular_graphics 'DIAMOND (Brandenburg, 2000; '
_computing_publication_material SHELXL-97
_computing_structure_refinement 'SHELXL-97 (Sheldrick, 1997)'
_computing_structure_solution 'SHELXS-97 (Sheldrick, 1997)'
_diffrn_ambient_temperature 291(2)
_diffrn_measured_fraction_theta_full 0.990
_diffrn_measured_fraction_theta_max 0.990
_diffrn_measurement_device_type 'Enraf-Nonius CAD-4 diffractometr'
_diffrn_measurement_method 'non-profiled omega scan'
_diffrn_radiation_monochromator graphite
_diffrn_radiation_source 'fine-focus sealed tube'
_diffrn_radiation_type CuK\a
_diffrn_radiation_wavelength 1.54184
_diffrn_reflns_av_R_equivalents 0.0347
_diffrn_reflns_av_sigmaI/netI 0.0169
_diffrn_reflns_limit_h_max 19
_diffrn_reflns_limit_h_min -23
_diffrn_reflns_limit_k_max 13
_diffrn_reflns_limit_k_min 0
_diffrn_reflns_limit_l_max 14
_diffrn_reflns_limit_l_min 0
_diffrn_reflns_number 2057
_diffrn_reflns_theta_full 72.92
_diffrn_reflns_theta_max 72.92
_diffrn_reflns_theta_min 4.97
_diffrn_standards_decay_% 0
_diffrn_standards_interval_time 120
_diffrn_standards_number 2
_exptl_absorpt_coefficient_mu 2.172
_exptl_absorpt_correction_type none
_exptl_crystal_colour 'black red'
_exptl_crystal_density_diffrn 1.700
_exptl_crystal_density_method 'not measured'
_exptl_crystal_description prism
_exptl_crystal_F_000 1020
_exptl_crystal_size_max 0.10
_exptl_crystal_size_mid 0.05
_exptl_crystal_size_min 0.05
_refine_diff_density_max 0.396
_refine_diff_density_min -0.552
_refine_diff_density_rms 0.111
_refine_ls_extinction_coef 0.00182(19)
_refine_ls_extinction_expression Fc^*^=kFc[1+0.001xFc^2^\l^3^/sin(2\q)]^-1/4^
_refine_ls_extinction_method SHELXL
_refine_ls_goodness_of_fit_ref 1.114
_refine_ls_hydrogen_treatment refall
_refine_ls_matrix_type full
_refine_ls_number_parameters 172
_refine_ls_number_reflns 1962
_refine_ls_number_restraints 0
_refine_ls_restrained_S_all 1.114
_refine_ls_R_factor_all 0.0408
_refine_ls_R_factor_gt 0.0372
_refine_ls_shift/su_max 0.000
_refine_ls_shift/su_mean 0.000
_refine_ls_structure_factor_coef Fsqd
_refine_ls_weighting_details 'calc w=1/[\s^2^(Fo^2^)+(0.0631P)^2^+1.8621P] where P=(Fo^2^+2Fc^2^)/3'
_refine_ls_weighting_scheme calc
_refine_ls_wR_factor_gt 0.1026
_refine_ls_wR_factor_ref 0.1054
_reflns_number_gt 1780
_reflns_number_total 1962
_reflns_threshold_expression >2sigma(I)
_cod_data_source_file c2ce06238k.txt
_cod_data_source_block red
_cod_original_cell_volume 1976.6(3)
_cod_original_sg_symbol_H-M 'C 2/c'
_cod_database_code 7207527

loop_
_symmetry_equiv_pos_as_xyz
'x, y, z'
'-x, y, -z+1/2'
'x+1/2, y+1/2, z'
'-x+1/2, y+1/2, -z+1/2'
'-x, -y, -z'
'x, -y, z-1/2'
'-x+1/2, -y+1/2, -z'
'x+1/2, -y+1/2, z-1/2'

loop_
_atom_site_label
_atom_site_type_symbol
_atom_site_fract_x
_atom_site_fract_y
_atom_site_fract_z
_atom_site_U_iso_or_equiv
_atom_site_adp_type
_atom_site_occupancy
_atom_site_symmetry_multiplicity
_atom_site_calc_flag
_atom_site_refinement_flags
Cu1 Cu 0.2500 0.7500 0.0000 0.02693(19) Uani 1 2 d S
O1 O 0.05963(14) 1.36056(18) -0.33947(19) 0.0525(5) Uani 1 1 d .
O2 O 0.18774(14) 1.39450(16) 0.12737(19) 0.0528(5) Uani 1 1 d .
N1 N 0.12401(15) 1.41051(19) -0.1088(2) 0.0393(5) Uani 1 1 d .
N2 N 0.06556(17) 1.0196(2) -0.3212(2) 0.0540(6) Uani 1 1 d .
N3 N 0.20417(13) 0.90500(17) 0.02996(19) 0.0346(4) Uani 1 1 d .
N4 N 0.23713(14) 1.17796(16) 0.33463(19) 0.0349(4) Uani 1 1 d .
C2 C 0.09554(16) 1.3305(2) -0.2184(2) 0.0370(5) Uani 1 1 d .
C3 C 0.11542(15) 1.2058(2) -0.1594(2) 0.0326(5) Uani 1 1 d .
C4 C 0.15368(15) 1.21364(19) -0.0183(2) 0.0292(4) Uani 1 1 d .
C5 C 0.15825(15) 1.34994(19) 0.0147(2) 0.0344(5) Uani 1 1 d .
C6 C 0.08982(16) 1.1016(2) -0.2466(2) 0.0370(5) Uani 1 1 d .
C7 C 0.18701(15) 1.12452(19) 0.0867(2) 0.0294(4) Uani 1 1 d .
C8 C 0.19560(14) 1.00122(19) 0.0582(2) 0.0291(4) Uani 1 1 d .
C9 C 0.21531(15) 1.15460(18) 0.2241(2) 0.0303(5) Uani 1 1 d .
O3 O 0.38889(12) 0.82916(15) 0.14329(18) 0.0369(4) Uani 1 1 d .
O4 O 0.50224(16) 0.7363(2) 0.0875(2) 0.0499(5) Uani 1 1 d .
H1 H 0.114(2) 1.483(4) -0.122(4) 0.063(10) Uiso 1 1 d .
H3 H 0.413(2) 0.808(4) 0.224(4) 0.064(10) Uiso 1 1 d .
H31 H 0.418(2) 0.795(4) 0.119(4) 0.070(11) Uiso 1 1 d .
H4 H 0.490(3) 0.764(3) 0.030(4) 0.056(12) Uiso 1 1 d .
H41 H 0.513(4) 0.674(5) 0.100(6) 0.11(2) Uiso 1 1 d .

loop_
_atom_site_aniso_label
_atom_site_aniso_U_11
_atom_site_aniso_U_22
_atom_site_aniso_U_33
_atom_site_aniso_U_23
_atom_site_aniso_U_13
_atom_site_aniso_U_12
Cu1 0.0455(3) 0.0162(2) 0.0221(3) 0.00143(14) 0.0213(2) 0.00271(16)
O1 0.0766(13) 0.0397(10) 0.0376(10) 0.0099(8) 0.0311(10) 0.0064(9)
O2 0.0830(14) 0.0275(9) 0.0386(10) -0.0085(8) 0.0300(10) -0.0019(9)
N1 0.0570(13) 0.0214(9) 0.0403(11) 0.0022(8) 0.0287(10) 0.0018(9)
N2 0.0741(16) 0.0400(12) 0.0373(12) -0.0093(10) 0.0262(11) 0.0037(11)
N3 0.0542(11) 0.0231(9) 0.0281(9) 0.0002(7) 0.0247(9) 0.0039(8)
N4 0.0563(12) 0.0224(8) 0.0296(9) -0.0027(7) 0.0270(9) -0.0012(8)
C2 0.0464(13) 0.0312(12) 0.0351(12) 0.0037(9) 0.0246(10) 0.0024(10)
C3 0.0461(12) 0.0237(10) 0.0306(11) -0.0007(8) 0.0238(10) 0.0006(9)
C4 0.0406(11) 0.0203(9) 0.0308(10) -0.0018(8) 0.0231(9) 0.0000(8)
C5 0.0463(12) 0.0207(10) 0.0360(12) -0.0019(8) 0.0238(10) -0.0011(9)
C6 0.0511(13) 0.0314(12) 0.0281(10) 0.0013(9) 0.0228(10) 0.0053(10)
C7 0.0460(12) 0.0201(9) 0.0266(10) -0.0034(8) 0.0236(9) -0.0005(8)
C8 0.0424(11) 0.0233(10) 0.0236(9) 0.0007(8) 0.0204(9) 0.0008(8)
C9 0.0439(12) 0.0195(9) 0.0313(11) -0.0018(8) 0.0239(10) 0.0000(8)
O3 0.0472(10) 0.0299(8) 0.0302(8) 0.0028(7) 0.0205(8) 0.0040(7)
O4 0.0665(14) 0.0432(12) 0.0360(11) -0.0013(9) 0.0274(10) 0.0024(10)

loop_
_atom_type_symbol
_atom_type_description
_atom_type_scat_dispersion_real
_atom_type_scat_dispersion_imag
_atom_type_scat_source
C C 0.0181 0.0091 'International Tables Vol C Tables 4.2.6.8 and 6.1.1.4'
H H 0.0000 0.0000 'International Tables Vol C Tables 4.2.6.8 and 6.1.1.4'
Cu Cu -1.9646 0.5888 'International Tables Vol C Tables 4.2.6.8 and 6.1.1.4'
N N 0.0311 0.0180 'International Tables Vol C Tables 4.2.6.8 and 6.1.1.4'
O O 0.0492 0.0322 'International Tables Vol C Tables 4.2.6.8 and 6.1.1.4'

loop_
_geom_angle_atom_site_label_1
_geom_angle_atom_site_label_2
_geom_angle_atom_site_label_3
_geom_angle
_geom_angle_site_symmetry_1
_geom_angle_site_symmetry_3
N4 Cu1 N4 180.00(9) 4_545 6_575
N4 Cu1 N3 88.89(7) 4_545 .
N4 Cu1 N3 91.11(7) 6_575 .
N4 Cu1 N3 91.11(7) 4_545 7_565
N4 Cu1 N3 88.89(7) 6_575 7_565
N3 Cu1 N3 180.0 . 7_565
N4 Cu1 O3 90.43(8) 4_545 7_565
N4 Cu1 O3 89.57(8) 6_575 7_565
N3 Cu1 O3 90.82(7) . 7_565
N3 Cu1 O3 89.18(7) 7_565 7_565
N4 Cu1 O3 89.57(8) 4_545 .
N4 Cu1 O3 90.43(8) 6_575 .
N3 Cu1 O3 89.18(7) . .
N3 Cu1 O3 90.82(7) 7_565 .
O3 Cu1 O3 180.0 7_565 .
C5 N1 C2 111.99(19) . .
C5 N1 H1 126(3) . .
C2 N1 H1 121(3) . .
C8 N3 Cu1 165.4(2) . .
C9 N4 Cu1 164.94(19) . 4
O1 C2 N1 125.1(2) . .
O1 C2 C3 128.1(2) . .
N1 C2 C3 106.73(19) . .
C4 C3 C6 130.1(2) . .
C4 C3 C2 108.9(2) . .
C6 C3 C2 120.9(2) . .
C3 C4 C7 132.3(2) . .
C3 C4 C5 106.24(19) . .
C7 C4 C5 121.40(19) . .
O2 C5 N1 127.3(2) . .
O2 C5 C4 126.5(2) . .
N1 C5 C4 106.15(19) . .
N2 C6 C3 176.9(3) . .
C4 C7 C9 121.65(19) . .
C4 C7 C8 120.27(18) . .
C9 C7 C8 118.05(19) . .
N3 C8 C7 175.5(2) . .
N4 C9 C7 179.0(3) . .
Cu1 O3 H3 112(3) . .
Cu1 O3 H31 106(3) . .
H3 O3 H31 103(4) . .
H4 O4 H41 124(5) . .

loop_
_geom_bond_atom_site_label_1
_geom_bond_atom_site_label_2
_geom_bond_distance
_geom_bond_site_symmetry_2
Cu1 N4 1.9746(17) 4_545
Cu1 N4 1.9746(17) 6_575
Cu1 N3 2.0199(18) .
Cu1 N3 2.0199(18) 7_565
Cu1 O3 2.3188(18) 7_565
Cu1 O3 2.3188(18) .
O1 C2 1.213(3) .
O2 C5 1.201(3) .
N1 C5 1.366(3) .
N1 C2 1.379(3) .
N1 H1 0.80(4) .
N2 C6 1.144(3) .
N3 C8 1.138(3) .
N4 C9 1.140(3) .
N4 Cu1 1.9746(17) 4
C2 C3 1.470(3) .
C3 C4 1.374(3) .
C3 C6 1.413(3) .
C4 C7 1.399(3) .
C4 C5 1.523(3) .
C7 C9 1.414(3) .
C7 C8 1.415(3) .
O3 H3 0.81(4) .
O3 H31 0.84(4) .
O4 H4 0.65(4) .
O4 H41 0.71(5) .

loop_
_geom_hbond_atom_site_label_D
_geom_hbond_atom_site_label_H
_geom_hbond_atom_site_label_A
_geom_hbond_distance_DH
_geom_hbond_distance_HA
_geom_hbond_distance_DA
_geom_hbond_angle_DHA
_geom_hbond_site_symmetry_A
O3 H31 O4 0.84(4) 1.95(4) 2.776(3) 169(4) .
O3 H3 O4 0.81(4) 1.99(4) 2.779(3) 163(4) 2_655
O4 H4 O1 0.65(4) 2.13(4) 2.781(3) 175(5) 4_544
O4 H41 N2 0.71(5) 2.28(5) 2.976(4) 170(6) 8_566
N1 H1 O3 0.80(4) 2.06(4) 2.853(3) 170(3) 7_575
